data_2011731
loop_
_publ_author_name
'Kashino, Setsuo'
'Ishida, Hiroyuki'
'Fukunaga, Takeo'
'Oishi, Shuji'

_publ_section_title
;
 A new polymorph of barium chloroanilate trihydrate
;
_journal_issue 1
_journal_name_full 'Acta Crystallographica Section C'
_journal_page_first 18
_journal_page_last 19
_journal_paper_doi 10.1107/S0108270100013639
_journal_volume 57
_journal_year 2001
_chemical_formula_iupac '[Ba (C6 Cl2 O4)] , 3H2 O'
_chemical_formula_moiety 'Ba 2+ , C6 Cl2 O4 2- , 3H2 O'
_chemical_formula_sum 'C6 H6 Ba Cl2 O7'
_chemical_formula_weight 398.35
_space_group_IT_number 61
_symmetry_cell_setting orthorhombic
_symmetry_space_group_name_Hall '-P 2ac 2ab'
_symmetry_space_group_name_H-M 'P b c a'
_atom_type_scat_source IntTabC
_cell_angle_alpha 90
_cell_angle_beta 90
_cell_angle_gamma 90
_cell_formula_units_Z 8
_cell_length_a 17.258(4)
_cell_length_b 17.614(4)
_cell_length_c 6.925(2)
_cell_measurement_reflns_used 25
_cell_measurement_temperature 298
_cell_measurement_theta_max 11.0
_cell_measurement_theta_min 10.2
_cell_volume 2105.1(9)
_computing_cell_refinement 'MSC/AFC Diffractometer Control Software'
_computing_data_collection
;
MSC/AFC Diffractometer Control Software (Molecular Structure
Corporation, 1990)
;
_computing_data_reduction 'TEXSAN for Windows (Molecular Structure corporation, 1997-1999)'
_computing_molecular_graphics 'ORTEP3 for Windows (Farrugia, 1997)'
_computing_structure_refinement 'TEXSAN for Windows'
_computing_structure_solution 'DIRDIF92 (Beurskens et al., 1992)'
_diffrn_ambient_temperature 298
_diffrn_measurement_device 'Rigaku AFC-5R'
_diffrn_measurement_method \w/2\q
_diffrn_radiation_monochromator graphite
_diffrn_radiation_source 'Rigaku rotating anode'
_diffrn_radiation_type 'Mo K\a'
_diffrn_radiation_wavelength .71073
_diffrn_reflns_av_R_equivalents .023
_diffrn_reflns_av_sigmaI/netI .036
_diffrn_reflns_limit_h_max 22
_diffrn_reflns_limit_h_min -2
_diffrn_reflns_limit_k_max 22
_diffrn_reflns_limit_k_min -2
_diffrn_reflns_limit_l_max 8
_diffrn_reflns_limit_l_min -1
_diffrn_reflns_number 3563
_diffrn_reflns_reduction_process 'Lp corrections applied'
_diffrn_reflns_theta_max 27.5
_diffrn_reflns_theta_min 4.0
_diffrn_standards_decay_% none
_diffrn_standards_interval_count 97
_diffrn_standards_number 3
_exptl_absorpt_coefficient_mu 4.29
_exptl_absorpt_correction_T_max .680
_exptl_absorpt_correction_T_min .351
_exptl_absorpt_correction_type '\y scans'
_exptl_absorpt_process_details '(North et al., 1968)'
_exptl_crystal_colour 'dark red'
_exptl_crystal_density_diffrn 2.514
_exptl_crystal_density_meas ?
_exptl_crystal_description prismatic
_exptl_crystal_F_000 1504
_exptl_crystal_size_max .46
_exptl_crystal_size_mid .21
_exptl_crystal_size_min .09
_refine_diff_density_max 2.60
_refine_diff_density_min -1.78
_refine_ls_extinction_coef '2.14(7) \\times 10^-6^'
_refine_ls_extinction_method 'Zachariasen (1967)'
_refine_ls_goodness_of_fit_all 1.608
_refine_ls_goodness_of_fit_ref 1.670
_refine_ls_hydrogen_treatment undef
_refine_ls_matrix_type full
_refine_ls_number_constraints 0
_refine_ls_number_parameters 146
_refine_ls_number_reflns 2110
_refine_ls_number_restraints 0
_refine_ls_R_factor_all .071
_refine_ls_R_factor_gt .060
_refine_ls_shift/su_max <0.001
_refine_ls_structure_factor_coef F
_refine_ls_weighting_details 'w = 1/[\s^2^(Fo) + 0.00063|Fo|^2^]'
_refine_ls_weighting_scheme sigma
_refine_ls_wR_factor_all .067
_refine_ls_wR_factor_ref .065
_reflns_number_gt 2110
_reflns_number_total 2415
_reflns_threshold_expression I>0.5\s(I)
_cod_data_source_file oa1107.cif
_cod_data_source_block I
_cod_depositor_comments
;
The following automatic conversions were performed:

'_exptl_crystal_density_meas' value 'not measured' was changed to '?'
- the value is perceived as not measured.

Automatic conversion script
Id: cif_fix_values 3008 2015-01-20 13:52:24Z robertas 
;
_cod_original_cell_volume 2105.1(8)
_cod_original_formula_sum 'C6 H6 Ba Cl2 O7 '
_cod_database_code 2011731
_cod_database_fobs_code 2011731

loop_
_symmetry_equiv_pos_as_xyz
'  +x,  +y,  +z'
'1/2+x,1/2-y,  -z'
'  -x,1/2+y,1/2-z'
'1/2-x,  -y,1/2+z'
'  -x,  -y,  -z'
'1/2-x,1/2+y,  +z'
'  +x,1/2-y,1/2+z'
'1/2+x,  +y,1/2-z'

loop_
_atom_site_label
_atom_site_fract_x
_atom_site_fract_y
_atom_site_fract_z
_atom_site_U_iso_or_equiv
_atom_site_adp_type
_atom_site_calc_flag
_atom_site_calc_attached_atom
_atom_site_refinement_flags
_atom_site_occupancy
_atom_site_attached_hydrogens
Ba1 .424214(18) .543160(16) .25324(5) .01760(10) Uani d ? . 1.000 0
Cl1 .24079(8) .27894(8) .2144(2) .0227(3) Uani d ? . 1.000 0
Cl2 .58369(8) .28470(8) .5382(2) .0226(4) Uani d ? . 1.000 0
O1 .4889(3) .1502(2) .4384(6) .0240(11) Uani d ? . 1.000 0
O2 .3428(3) .1458(2) .3072(7) .0264(11) Uani d ? . 1.000 0
O3 .3411(3) .4124(2) .2794(6) .0236(11) Uani d ? . 1.000 0
O4 .4814(2) .4171(2) .4422(6) .0210(10) Uani d ? . 1.000 0
O5 .2829(3) .5933(3) .1033(7) .0344(13) Uani d ? . 1.000 2
O6 .3102(3) .5448(2) .5604(8) .0365(14) Uani d ? . 1.000 2
O7 .5831(3) .5065(2) .1349(7) .0251(11) Uani d ? . 1.000 2
C1 .4562(3) .2122(3) .4117(8) .0174(13) Uani d ? . 1.000 0
C2 .3717(3) .2095(3) .3346(8) .0165(13) Uani d ? . 1.000 0
C3 .3351(3) .2795(3) .2986(7) .0150(12) Uani d ? . 1.000 0
C4 .3706(3) .3503(3) .3196(8) .0162(13) Uani d ? . 1.000 0
C5 .4535(3) .3520(3) .4099(8) .0169(13) Uani d ? . 1.000 0
C6 .4897(3) .2838(3) .4477(8) .0173(13) Uani d ? . 1.000 0

loop_
_atom_site_aniso_label
_atom_site_aniso_U_11
_atom_site_aniso_U_22
_atom_site_aniso_U_33
_atom_site_aniso_U_12
_atom_site_aniso_U_13
_atom_site_aniso_U_23
Ba1 .0124(2) .0195(2) .0208(2) -.00157(11) -.00172(16) .00032(13)
Cl1 .0099(6) .0292(6) .0292(7) -.0012(5) -.0046(6) .0001(6)
Cl2 .0086(6) .0309(7) .0284(8) .0012(6) -.0032(6) -.0031(6)
O1 .019(2) .0230(19) .030(2) .0059(17) .002(2) -.0022(17)
O2 .020(2) .021(2) .039(3) -.0007(17) -.005(2) -.0038(18)
O3 .016(2) .0201(19) .034(3) .0000(15) -.0049(19) .0028(17)
O4 .014(2) .0221(19) .027(2) -.0021(16) -.0109(19) -.0007(16)
O5 .022(3) .049(3) .032(3) .013(2) -.002(2) .001(2)
O6 .028(3) .037(3) .045(3) .004(2) .006(3) -.004(2)
O7 .020(2) .025(2) .031(2) -.0024(17) .002(2) -.0002(18)
C1 .019(3) .021(3) .012(3) .001(2) .008(2) -.0019(19)
C2 .013(3) .021(3) .015(3) .000(2) .003(2) -.001(2)
C3 .011(3) .021(2) .013(2) -.001(2) .000(2) -.003(2)
C4 .009(3) .021(3) .018(3) .004(2) .001(2) -.004(2)
C5 .009(3) .023(3) .018(3) -.001(2) .006(2) .003(2)
C6 .011(3) .027(3) .014(3) .000(2) -.003(2) .000(2)

loop_
_geom_angle_atom_site_label_1
_geom_angle_atom_site_label_2
_geom_angle_atom_site_label_3
_geom_angle_site_symmetry_1
_geom_angle_site_symmetry_3
_geom_angle
_geom_angle_publ_flag
O1 Ba1 O3 3_655 . 154.20(17) no
O1 Ba1 O4 3_655 . 125.82(16) no
O1 Ba1 O4 3_655 5_666 82.69(16) no
O1 Ba1 O5 3_655 . 94.56(17) no
O1 Ba1 O6 3_655 . 135.85(16) no
O1 Ba1 O7 3_655 . 60.42(15) no
O1 Ba1 O7 3_655 5_665 77.18(16) no
O3 Ba1 O4 . . 58.39(15) no
O3 Ba1 O4 . 5_666 118.44(15) no
O3 Ba1 O5 . . 80.34(17) no
O3 Ba1 O6 . . 66.51(16) no
O3 Ba1 O7 . . 109.00(15) no
O3 Ba1 O7 . 5_665 77.15(16) no
O4 Ba1 O4 . 5_666 68.30(16) no
O4 Ba1 O5 . . 137.99(17) no
O4 Ba1 O6 . . 84.43(16) no
O4 Ba1 O7 . . 67.74(15) no
O4 Ba1 O7 . 5_665 102.55(15) no
O4 Ba1 O5 5_666 . 136.05(16) no
O4 Ba1 O6 5_666 . 80.60(18) no
O4 Ba1 O7 5_666 . 73.58(16) no
O4 Ba1 O7 5_666 5_665 146.33(16) no
O5 Ba1 O6 . . 71.16(18) no
O5 Ba1 O7 . . 141.40(17) no
O5 Ba1 O7 . 5_665 72.89(17) no
O6 Ba1 O7 . . 147.34(18) no
O6 Ba1 O7 . 5_665 132.07(18) no
O7 Ba1 O7 . 5_665 73.05(18) no
Ba1 O4 Ba1 . 5_666 111.70(16) yes
Ba1 O7 Ba1 . 5_665 106.95(18) yes
O5 O2 O7 6_545 3_645 98.0(2) no
O5 O6 O7 4_565 5_666 90.9(2) no
O2 O5 O6 6_555 4_564 84.1(2) no
O2 O7 O6 3_655 5_666 83.1(2) no
O1 O7 O2 3_655 3_655 56.5(2) no
O1 C1 C2 . . 116.8(6) yes
O1 C1 C6 . . 125.0(7) yes
C2 C1 C6 . . 118.3(6) yes
O2 C2 C1 . . 117.2(6) yes
O2 C2 C3 . . 125.7(7) yes
C1 C2 C3 . . 117.1(6) yes
Cl1 C3 C2 . . 118.6(5) yes
Cl1 C3 C4 . . 116.9(6) yes
C2 C3 C4 . . 124.5(6) yes
O3 C4 C3 . . 125.7(7) yes
O3 C4 C5 . . 116.7(6) yes
C3 C4 C5 . . 117.5(6) yes
O4 C5 C4 . . 116.0(6) yes
O4 C5 C6 . . 125.7(7) yes
C4 C5 C6 . . 118.3(6) yes
Cl2 C6 C1 . . 117.1(5) yes
Cl2 C6 C5 . . 118.9(6) yes
C1 C6 C5 . . 124.0(7) yes

loop_
_geom_bond_atom_site_label_1
_geom_bond_atom_site_label_2
_geom_bond_site_symmetry_1
_geom_bond_site_symmetry_2
_geom_bond_distance
_geom_bond_publ_flag
Ba1 O1 . 3_655 2.750(5) yes
Ba1 O3 . . 2.719(5) yes
Ba1 O4 . . 2.760(5) yes
Ba1 O4 . 5_666 2.755(5) yes
Ba1 O5 . . 2.794(6) yes
Ba1 O6 . . 2.898(7) yes
Ba1 O7 . . 2.934(6) yes
Ba1 O7 . 5_665 2.829(6) yes
Cl1 C3 . . 1.729(7) yes
Cl2 C6 . . 1.738(7) yes
O1 C1 . . 1.244(8) yes
O2 C2 . . 1.242(8) yes
O3 C4 . . 1.239(8) yes
O4 C5 . . 1.263(8) yes
C1 C2 . . 1.553(10) yes
C1 C6 . . 1.410(10) yes
C2 C3 . . 1.407(10) yes
C3 C4 . . 1.397(10) yes
C4 C5 . . 1.561(10) yes
C5 C6 . . 1.379(9) yes

loop_
_geom_contact_atom_site_label_1
_geom_contact_atom_site_label_2
_geom_contact_distance
_geom_contact_site_symmetry_2
_geom_contact_publ_flag
O2 O5 2.750(8) 6_545 yes
O2 O7 2.795(7) 3_645 yes
O1 O7 2.865(7) 3_645 yes
O6 O5 2.931(9) 4_565 yes
O6 O7 2.943(9) 5_666 yes
O1 C5 3.322(9) 7 yes
C5 O2 3.349(9) 7 yes
C6 C1 3.266(10) 7 yes
C6 C2 3.368(10) 7 yes
C2 C3 3.280(10) 7 yes
Cl2 Cl1 3.228(3) 8 yes
Cl2 Cl1 3.398(3) 2_556 yes

loop_
_geom_torsion_atom_site_label_1
_geom_torsion_atom_site_label_2
_geom_torsion_atom_site_label_3
_geom_torsion_atom_site_label_4
_geom_torsion
_geom_torsion_publ_flag
Cl1 C3 C2 O2 1.7(10) no
Cl1 C3 C2 C1 -179.5(5) no
Cl1 C3 C4 O3 -1.6(10) no
Cl1 C3 C4 C5 175.6(5) no
Cl2 C6 C1 O1 -.6(10) no
Cl2 C6 C1 C2 178.8(5) no
Cl2 C6 C5 O4 -2.9(10) no
Cl2 C6 C5 C4 177.2(5) no
O1 C1 C2 O2 .7(10) no
O1 C1 C2 C3 -178.2(6) no
O1 C1 C6 C5 177.3(7) no
O2 C2 C1 C6 -178.8(7) no
O2 C2 C3 C4 -175.9(8) no
O3 C4 C3 C2 176.0(7) no
O3 C4 C5 O4 3.2(10) no
O3 C4 C5 C6 -176.8(7) no
O4 C5 C4 C3 -174.2(6) no
O4 C5 C6 C1 179.2(7) no
C1 C2 C3 C4 2.9(10) no
C1 C6 C5 C4 -.7(10) no
C2 C1 C6 C5 -3.2(10) no
C2 C3 C4 C5 -6.8(10) no
C3 C2 C1 C6 2.3(9) no
C3 C4 C5 C6 5.7(10) no
